data_4073936
loop_
_publ_author_name
'Baya, Miguel'
'Eguillor, Beatriz'
'Esteruelas, Miguel A.'
'Oliv\'an, Montserrat'
'O\~nate, Enrique'

_publ_section_title
;
 Influence of the Anion of the Salt Used on the Coordination Mode of an
 N-Heterocyclic Carbene Ligand to Osmium
;
_journal_issue 26
_journal_name_full Organometallics
_journal_page_first 6556
_journal_paper_doi 10.1021/om700746h
_journal_volume 26
_journal_year 2007
_chemical_formula_sum 'C30 H46 Br Cl2 N6 Os P'
_chemical_formula_weight 862.71
_chemical_name_systematic
; 
 ? 
;
_space_group_IT_number 2
_symmetry_cell_setting triclinic
_symmetry_space_group_name_Hall '-P 1'
_symmetry_space_group_name_H-M 'P -1'
_atom_sites_solution_hydrogens geom
_atom_sites_solution_primary direct
_atom_sites_solution_secondary difmap
_audit_creation_method SHELXL-97
_cell_angle_alpha 89.303(5)
_cell_angle_beta 86.032(6)
_cell_angle_gamma 86.220(6)
_cell_formula_units_Z 2
_cell_length_a 8.664(3)
_cell_length_b 11.597(4)
_cell_length_c 16.999(5)
_cell_measurement_reflns_used 2153
_cell_measurement_temperature 105(2)
_cell_measurement_theta_max 21
_cell_measurement_theta_min 2
_cell_volume 1700.1(10)
_computing_cell_refinement 'SAINT+ v. 6.1 (Bruker AXS, 2000)'
_computing_data_collection 'SMART v. 5.625 (Bruker AXS, 2000)'
_computing_data_reduction 'SAINT+ v. 6.1 (Bruker AXS, 2000)'
_computing_molecular_graphics 'XP, SHELXTL v. 6.1 (Bruker, 2000)'
_computing_publication_material 'XCIF, SHELXTL v. 6.1 (Bruker, 2000)'
_computing_structure_refinement 'SHELXL-97 (Sheldrick, 1997)'
_computing_structure_solution 'SHELXS-97 (Sheldrick, 1990)'
_diffrn_ambient_temperature 105(2)
_diffrn_detector_area_resol_mean 8.26
_diffrn_measured_fraction_theta_full 0.985
_diffrn_measured_fraction_theta_max 0.910
_diffrn_measurement_device_type 'Bruker SMART APEX CCD system'
_diffrn_measurement_method '\w rotations with narrow frames'
_diffrn_radiation_monochromator graphite
_diffrn_radiation_source 'fine-focus sealed tube'
_diffrn_radiation_type MoK\a
_diffrn_radiation_wavelength 0.71073
_diffrn_reflns_av_R_equivalents 0.0882
_diffrn_reflns_av_sigmaI/netI 0.1230
_diffrn_reflns_limit_h_max 11
_diffrn_reflns_limit_h_min -11
_diffrn_reflns_limit_k_max 15
_diffrn_reflns_limit_k_min -15
_diffrn_reflns_limit_l_max 22
_diffrn_reflns_limit_l_min -21
_diffrn_reflns_number 20937
_diffrn_reflns_theta_full 27.50
_diffrn_reflns_theta_max 28.76
_diffrn_reflns_theta_min 1.76
_diffrn_standards_number 'no decay'
_exptl_absorpt_coefficient_mu 5.159
_exptl_absorpt_correction_T_max 0.903
_exptl_absorpt_correction_T_min 0.540
_exptl_absorpt_correction_type multi-scan
_exptl_absorpt_process_details
;
 Absorption correction performed with SADABS program. This is based on the
 method of Blessing: Blessing, R. H., Acta Crystallogr., Sect. A 1995, 51, 33.
  
 SADABS: Area-Detector Absorption Correction. Bruker-AXS 
  within SAINT+ package, v. 6.1 (2000).
;
_exptl_crystal_colour red
_exptl_crystal_density_diffrn 1.685
_exptl_crystal_density_method 'not measured'
_exptl_crystal_description 'irregular block'
_exptl_crystal_F_000 856
_exptl_crystal_size_max 0.36
_exptl_crystal_size_mid 0.06
_exptl_crystal_size_min 0.02
_refine_diff_density_max 3.276
_refine_diff_density_min -2.848
_refine_diff_density_rms 0.222
_refine_ls_extinction_method none
_refine_ls_goodness_of_fit_ref 0.995
_refine_ls_hydrogen_treatment mixed
_refine_ls_matrix_type full
_refine_ls_number_parameters 382
_refine_ls_number_reflns 8037
_refine_ls_number_restraints 0
_refine_ls_restrained_S_all 0.995
_refine_ls_R_factor_all 0.0967
_refine_ls_R_factor_gt 0.0620
_refine_ls_shift/su_max 0.012
_refine_ls_shift/su_mean 0.000
_refine_ls_structure_factor_coef Fsqd
_refine_ls_weighting_details 'calc w=1/[\s^2^(Fo^2^)+(0.0592P)^2^+0.0000P] where P=(Fo^2^+2Fc^2^)/3'
_refine_ls_weighting_scheme calc
_refine_ls_wR_factor_gt 0.1236
_refine_ls_wR_factor_ref 0.1369
_reflns_number_gt 5821
_reflns_number_total 8037
_reflns_threshold_expression >2sigma(I)
_cod_data_source_file om700746h-file002.cif
_cod_data_source_block mae268as
_cod_original_cell_volume 1700.2(9)
_cod_database_code 4073936

loop_
_symmetry_equiv_pos_as_xyz
'x, y, z'
'-x, -y, -z'

loop_
_atom_site_label
_atom_site_type_symbol
_atom_site_fract_x
_atom_site_fract_y
_atom_site_fract_z
_atom_site_U_iso_or_equiv
_atom_site_adp_type
_atom_site_occupancy
_atom_site_symmetry_multiplicity
_atom_site_calc_flag
_atom_site_refinement_flags
Os Os 0.91190(4) 0.28682(3) 0.22913(2) 0.02045(11) Uani 1 1 d .
H01 H 0.743(11) 0.275(9) 0.290(6) 0.06(3) Uiso 1 1 d .
Br Br 0.41479(10) 0.78967(8) 0.16007(6) 0.0328(2) Uani 1 1 d .
Cl1 Cl 0.4798(3) 0.6398(2) 0.40857(18) 0.0577(8) Uani 1 1 d .
Cl2 Cl 0.5367(4) 0.8837(3) 0.38778(19) 0.0648(9) Uani 1 1 d .
P P 1.0387(2) 0.24062(19) 0.34737(14) 0.0249(5) Uani 1 1 d .
N1 N 0.7681(8) 0.0561(6) 0.1937(4) 0.0280(17) Uani 1 1 d .
N2 N 1.0137(8) 0.0519(6) 0.1627(4) 0.0268(16) Uani 1 1 d .
N3 N 0.7187(8) 0.3014(6) 0.0765(4) 0.0280(16) Uani 1 1 d .
N4 N 0.6435(7) 0.4262(6) 0.1647(4) 0.0246(16) Uani 1 1 d .
N5 N 0.9220(7) 0.4721(5) 0.2449(4) 0.0229(15) Uani 1 1 d .
N6 N 1.0917(7) 0.2932(6) 0.1318(4) 0.0256(16) Uani 1 1 d .
C1 C 0.7527(9) 0.3386(7) 0.1512(5) 0.0258(19) Uani 1 1 d .
C2 C 0.5912(9) 0.3649(8) 0.0485(6) 0.031(2) Uani 1 1 d .
H2 H 0.5457 0.3548 0.0001 0.038 Uiso 1 1 calc R
C3 C 0.5461(9) 0.4437(8) 0.1050(6) 0.032(2) Uani 1 1 d .
H3 H 0.4623 0.5006 0.1034 0.038 Uiso 1 1 calc R
C4 C 0.8022(12) 0.2107(9) 0.0288(6) 0.045(3) Uani 1 1 d .
H4A H 0.9122 0.2263 0.0218 0.067 Uiso 1 1 calc R
H4B H 0.7589 0.2089 -0.0229 0.067 Uiso 1 1 calc R
H4C H 0.7918 0.1358 0.0553 0.067 Uiso 1 1 calc R
C5 C 0.6402(9) 0.4947(7) 0.2360(5) 0.027(2) Uani 1 1 d .
H5A H 0.6159 0.4452 0.2825 0.033 Uiso 1 1 calc R
H5B H 0.5571 0.5574 0.2345 0.033 Uiso 1 1 calc R
C6 C 0.7923(10) 0.5463(8) 0.2444(5) 0.028(2) Uani 1 1 d .
C7 C 0.7980(10) 0.6628(7) 0.2524(5) 0.028(2) Uani 1 1 d .
H7 H 0.7061 0.7121 0.2513 0.033 Uiso 1 1 calc R
C8 C 0.9431(11) 0.7101(8) 0.2626(6) 0.038(2) Uani 1 1 d .
H8 H 0.9489 0.7906 0.2706 0.046 Uiso 1 1 calc R
C9 C 1.0743(11) 0.6366(8) 0.2604(5) 0.037(2) Uani 1 1 d .
H9 H 1.1737 0.6652 0.2646 0.044 Uiso 1 1 calc R
C10 C 1.0575(10) 0.5211(8) 0.2520(5) 0.028(2) Uani 1 1 d .
H10 H 1.1489 0.4710 0.2511 0.034 Uiso 1 1 calc R
C11 C 0.8934(9) 0.1236(7) 0.1976(5) 0.0254(19) Uani 1 1 d .
C12 C 0.8105(11) -0.0486(8) 0.1564(6) 0.034(2) Uani 1 1 d .
H12 H 0.7438 -0.1078 0.1465 0.041 Uiso 1 1 calc R
C13 C 0.9633(10) -0.0500(7) 0.1370(6) 0.034(2) Uani 1 1 d .
H13 H 1.0251 -0.1102 0.1105 0.041 Uiso 1 1 calc R
C14 C 0.6074(9) 0.0920(8) 0.2154(6) 0.031(2) Uani 1 1 d .
H14A H 0.5990 0.1249 0.2685 0.047 Uiso 1 1 calc R
H14B H 0.5442 0.0251 0.2147 0.047 Uiso 1 1 calc R
H14C H 0.5705 0.1504 0.1777 0.047 Uiso 1 1 calc R
C15 C 1.1731(9) 0.0914(8) 0.1543(6) 0.032(2) Uani 1 1 d .
H15A H 1.2448 0.0288 0.1312 0.038 Uiso 1 1 calc R
H15B H 1.2071 0.1094 0.2070 0.038 Uiso 1 1 calc R
C16 C 1.1793(9) 0.1965(7) 0.1026(5) 0.0264(19) Uani 1 1 d .
C17 C 1.2579(9) 0.1953(9) 0.0300(6) 0.036(2) Uani 1 1 d .
H17 H 1.3158 0.1270 0.0122 0.043 Uiso 1 1 calc R
C18 C 1.2533(10) 0.2947(9) -0.0186(6) 0.038(2) Uani 1 1 d .
H18 H 1.3035 0.2940 -0.0701 0.046 Uiso 1 1 calc R
C19 C 1.1734(10) 0.3933(8) 0.0115(5) 0.032(2) Uani 1 1 d .
H19 H 1.1713 0.4633 -0.0182 0.038 Uiso 1 1 calc R
C20 C 1.0969(9) 0.3887(8) 0.0847(5) 0.031(2) Uani 1 1 d .
H20 H 1.0433 0.4578 0.1042 0.038 Uiso 1 1 calc R
C21 C 0.9945(10) 0.3491(7) 0.4295(5) 0.029(2) Uani 1 1 d .
H21 H 1.0719 0.4089 0.4200 0.035 Uiso 1 1 calc R
C22 C 0.8340(10) 0.4150(8) 0.4275(6) 0.039(2) Uani 1 1 d .
H22A H 0.7531 0.3596 0.4299 0.058 Uiso 1 1 calc R
H22B H 0.8296 0.4603 0.3786 0.058 Uiso 1 1 calc R
H22C H 0.8174 0.4668 0.4728 0.058 Uiso 1 1 calc R
C23 C 1.0132(11) 0.3057(8) 0.5130(6) 0.039(2) Uani 1 1 d .
H23A H 1.0048 0.3715 0.5491 0.059 Uiso 1 1 calc R
H23B H 1.1150 0.2643 0.5158 0.059 Uiso 1 1 calc R
H23C H 0.9318 0.2533 0.5282 0.059 Uiso 1 1 calc R
C24 C 1.2581(9) 0.2192(7) 0.3449(5) 0.0246(19) Uani 1 1 d .
H24 H 1.2845 0.1486 0.3123 0.030 Uiso 1 1 calc R
C25 C 1.3352(10) 0.1927(9) 0.4239(6) 0.041(3) Uani 1 1 d .
H25A H 1.4407 0.1584 0.4125 0.062 Uiso 1 1 calc R
H25B H 1.2742 0.1385 0.4555 0.062 Uiso 1 1 calc R
H25C H 1.3391 0.2646 0.4532 0.062 Uiso 1 1 calc R
C26 C 1.3396(9) 0.3142(8) 0.3009(6) 0.038(2) Uani 1 1 d .
H26A H 1.3007 0.3893 0.3227 0.058 Uiso 1 1 calc R
H26B H 1.3195 0.3117 0.2450 0.058 Uiso 1 1 calc R
H26C H 1.4514 0.3033 0.3066 0.058 Uiso 1 1 calc R
C27 C 0.9853(9) 0.1040(7) 0.3985(6) 0.031(2) Uani 1 1 d .
H27 H 1.0308 0.1042 0.4510 0.037 Uiso 1 1 calc R
C28 C 0.8106(9) 0.0985(8) 0.4152(6) 0.036(2) Uani 1 1 d .
H28A H 0.7629 0.0833 0.3661 0.054 Uiso 1 1 calc R
H28B H 0.7668 0.1724 0.4370 0.054 Uiso 1 1 calc R
H28C H 0.7901 0.0364 0.4533 0.054 Uiso 1 1 calc R
C29 C 1.0528(11) -0.0065(7) 0.3570(6) 0.038(2) Uani 1 1 d .
H29A H 1.0198 -0.0741 0.3873 0.056 Uiso 1 1 calc R
H29B H 1.1662 -0.0074 0.3531 0.056 Uiso 1 1 calc R
H29C H 1.0154 -0.0088 0.3039 0.056 Uiso 1 1 calc R
C30 C 0.4071(12) 0.7742(10) 0.3734(7) 0.052(3) Uani 1 1 d .
H30A H 0.3054 0.7955 0.4013 0.062 Uiso 1 1 calc R
H30B H 0.3914 0.7684 0.3165 0.062 Uiso 1 1 calc R

loop_
_atom_site_aniso_label
_atom_site_aniso_U_11
_atom_site_aniso_U_22
_atom_site_aniso_U_33
_atom_site_aniso_U_23
_atom_site_aniso_U_13
_atom_site_aniso_U_12
Os 0.01978(15) 0.01656(17) 0.0255(2) 0.00052(13) -0.00236(12) -0.00446(11)
Br 0.0292(4) 0.0341(5) 0.0357(6) -0.0023(4) -0.0052(4) -0.0034(4)
Cl1 0.0692(18) 0.0456(17) 0.058(2) -0.0039(14) 0.0118(15) -0.0158(14)
Cl2 0.093(2) 0.0464(17) 0.062(2) 0.0012(15) -0.0319(17) -0.0232(16)
P 0.0236(10) 0.0220(11) 0.0302(13) 0.0017(10) -0.0043(9) -0.0061(9)
N1 0.032(4) 0.026(4) 0.027(4) 0.000(3) -0.002(3) -0.009(3)
N2 0.032(4) 0.020(4) 0.029(4) -0.004(3) -0.005(3) 0.000(3)
N3 0.031(4) 0.029(4) 0.026(4) 0.002(3) -0.003(3) -0.011(3)
N4 0.023(3) 0.015(3) 0.037(5) -0.003(3) -0.004(3) -0.008(3)
N5 0.028(3) 0.012(3) 0.029(4) -0.002(3) 0.000(3) -0.005(3)
N6 0.028(3) 0.023(4) 0.026(4) -0.005(3) 0.003(3) -0.011(3)
C1 0.021(4) 0.019(4) 0.037(6) 0.008(4) 0.001(4) -0.002(3)
C2 0.032(5) 0.030(5) 0.035(6) 0.004(4) -0.015(4) -0.008(4)
C3 0.024(4) 0.024(5) 0.048(6) 0.007(4) -0.007(4) 0.000(4)
C4 0.052(6) 0.047(7) 0.038(6) -0.013(5) -0.005(5) -0.014(5)
C5 0.022(4) 0.019(4) 0.042(6) 0.006(4) -0.001(4) -0.005(3)
C6 0.032(4) 0.030(5) 0.023(5) 0.005(4) 0.000(4) -0.008(4)
C7 0.040(5) 0.014(4) 0.027(5) 0.000(4) 0.001(4) 0.006(4)
C8 0.044(5) 0.021(5) 0.051(7) -0.001(5) -0.005(5) -0.010(4)
C9 0.047(6) 0.038(6) 0.028(5) -0.004(4) -0.012(4) -0.013(5)
C10 0.029(4) 0.034(5) 0.023(5) -0.005(4) -0.003(4) -0.012(4)
C11 0.025(4) 0.031(5) 0.021(5) 0.000(4) -0.007(3) -0.005(4)
C12 0.045(5) 0.022(5) 0.036(6) 0.001(4) 0.001(4) -0.010(4)
C13 0.041(5) 0.015(4) 0.048(6) -0.008(4) -0.007(4) -0.004(4)
C14 0.021(4) 0.031(5) 0.043(6) 0.004(4) -0.003(4) -0.011(4)
C15 0.022(4) 0.028(5) 0.044(6) -0.004(4) 0.001(4) 0.003(4)
C16 0.021(4) 0.027(5) 0.032(5) -0.012(4) -0.003(4) -0.003(3)
C17 0.021(4) 0.048(6) 0.037(6) -0.005(5) 0.001(4) 0.001(4)
C18 0.036(5) 0.051(6) 0.027(6) 0.003(5) 0.005(4) -0.013(5)
C19 0.034(5) 0.037(5) 0.026(5) -0.002(4) 0.002(4) -0.012(4)
C20 0.030(4) 0.040(6) 0.027(5) 0.009(4) -0.006(4) -0.011(4)
C21 0.034(4) 0.020(4) 0.033(6) -0.001(4) -0.002(4) -0.007(4)
C22 0.036(5) 0.040(6) 0.040(6) -0.004(5) 0.004(4) -0.003(4)
C23 0.045(5) 0.035(6) 0.040(6) 0.001(5) -0.012(5) -0.010(4)
C24 0.025(4) 0.016(4) 0.033(5) -0.001(4) -0.007(4) -0.002(3)
C25 0.028(5) 0.058(7) 0.039(6) 0.005(5) -0.006(4) -0.009(5)
C26 0.018(4) 0.037(6) 0.062(7) 0.001(5) -0.003(4) -0.008(4)
C27 0.032(4) 0.026(5) 0.036(6) 0.007(4) -0.009(4) -0.004(4)
C28 0.026(4) 0.033(5) 0.051(7) 0.008(5) -0.004(4) -0.013(4)
C29 0.058(6) 0.023(5) 0.034(6) 0.006(4) -0.008(5) -0.015(4)
C30 0.045(6) 0.067(8) 0.045(7) -0.004(6) 0.005(5) -0.014(5)

loop_
_atom_type_symbol
_atom_type_description
_atom_type_scat_dispersion_real
_atom_type_scat_dispersion_imag
_atom_type_scat_source
C C 0.0033 0.0016 'International Tables Vol C Tables 4.2.6.8 and 6.1.1.4'
H H 0.0000 0.0000 'International Tables Vol C Tables 4.2.6.8 and 6.1.1.4'
N N 0.0061 0.0033 'International Tables Vol C Tables 4.2.6.8 and 6.1.1.4'
P P 0.1023 0.0942 'International Tables Vol C Tables 4.2.6.8 and 6.1.1.4'
Br Br -0.2901 2.4595 'International Tables Vol C Tables 4.2.6.8 and 6.1.1.4'
Os Os -1.2165 7.6030 'International Tables Vol C Tables 4.2.6.8 and 6.1.1.4'
Cl Cl 0.1484 0.1585 'International Tables Vol C Tables 4.2.6.8 and 6.1.1.4'

loop_
_geom_angle_atom_site_label_1
_geom_angle_atom_site_label_2
_geom_angle_atom_site_label_3
_geom_angle
C11 Os C1 89.3(3)
C11 Os N5 171.0(3)
C1 Os N5 82.8(3)
C11 Os N6 86.1(3)
C1 Os N6 88.2(3)
N5 Os N6 89.4(2)
C11 Os P 95.7(2)
C1 Os P 163.6(2)
N5 Os P 93.09(19)
N6 Os P 107.71(19)
C11 Os H01 88(3)
C1 Os H01 81(3)
N5 Os H01 95(3)
N6 Os H01 167(3)
P Os H01 84(3)
C27 P C21 101.1(4)
C27 P C24 99.7(4)
C21 P C24 102.1(4)
C27 P Os 115.8(3)
C21 P Os 114.7(3)
C24 P Os 120.5(3)
C11 N1 C12 111.8(7)
C11 N1 C14 125.8(7)
C12 N1 C14 121.9(7)
C13 N2 C11 112.4(7)
C13 N2 C15 127.6(7)
C11 N2 C15 120.0(7)
C2 N3 C1 111.8(7)
C2 N3 C4 120.7(8)
C1 N3 C4 127.5(8)
C1 N4 C3 113.7(8)
C1 N4 C5 120.5(7)
C3 N4 C5 125.8(7)
C10 N5 C6 116.2(7)
C10 N5 Os 121.9(6)
C6 N5 Os 121.9(5)
C20 N6 C16 115.0(7)
C20 N6 Os 119.6(6)
C16 N6 Os 123.7(5)
N4 C1 N3 101.6(7)
N4 C1 Os 123.8(7)
N3 C1 Os 134.5(6)
C3 C2 N3 105.5(8)
C3 C2 H2 127.2
N3 C2 H2 127.2
C2 C3 N4 107.4(7)
C2 C3 H3 126.3
N4 C3 H3 126.3
N3 C4 H4A 109.5
N3 C4 H4B 109.5
H4A C4 H4B 109.5
N3 C4 H4C 109.5
H4A C4 H4C 109.5
H4B C4 H4C 109.5
N4 C5 C6 111.5(7)
N4 C5 H5A 109.3
C6 C5 H5A 109.3
N4 C5 H5B 109.3
C6 C5 H5B 109.3
H5A C5 H5B 108.0
C7 C6 N5 122.3(8)
C7 C6 C5 120.2(8)
N5 C6 C5 117.5(7)
C6 C7 C8 119.4(8)
C6 C7 H7 120.3
C8 C7 H7 120.3
C9 C8 C7 118.5(8)
C9 C8 H8 120.8
C7 C8 H8 120.8
C10 C9 C8 118.0(9)
C10 C9 H9 121.0
C8 C9 H9 121.0
N5 C10 C9 125.5(8)
N5 C10 H10 117.2
C9 C10 H10 117.2
N1 C11 N2 101.6(7)
N1 C11 Os 133.0(6)
N2 C11 Os 124.9(6)
C13 C12 N1 107.0(8)
C13 C12 H12 126.5
N1 C12 H12 126.5
C12 C13 N2 107.2(8)
C12 C13 H13 126.4
N2 C13 H13 126.4
N1 C14 H14A 109.5
N1 C14 H14B 109.5
H14A C14 H14B 109.5
N1 C14 H14C 109.5
H14A C14 H14C 109.5
H14B C14 H14C 109.5
N2 C15 C16 110.6(7)
N2 C15 H15A 109.5
C16 C15 H15A 109.5
N2 C15 H15B 109.5
C16 C15 H15B 109.5
H15A C15 H15B 108.1
C17 C16 N6 122.6(8)
C17 C16 C15 122.3(8)
N6 C16 C15 115.0(7)
C16 C17 C18 120.4(9)
C16 C17 H17 119.8
C18 C17 H17 119.8
C19 C18 C17 117.6(9)
C19 C18 H18 121.2
C17 C18 H18 121.2
C20 C19 C18 119.0(9)
C20 C19 H19 120.5
C18 C19 H19 120.5
N6 C20 C19 125.3(9)
N6 C20 H20 117.4
C19 C20 H20 117.4
C23 C21 C22 108.1(8)
C23 C21 P 117.1(6)
C22 C21 P 114.0(6)
C23 C21 H21 105.6
C22 C21 H21 105.6
P C21 H21 105.6
C21 C22 H22A 109.5
C21 C22 H22B 109.5
H22A C22 H22B 109.5
C21 C22 H22C 109.5
H22A C22 H22C 109.5
H22B C22 H22C 109.5
C21 C23 H23A 109.5
C21 C23 H23B 109.5
H23A C23 H23B 109.5
C21 C23 H23C 109.5
H23A C23 H23C 109.5
H23B C23 H23C 109.5
C26 C24 C25 109.5(7)
C26 C24 P 113.2(6)
C25 C24 P 118.5(6)
C26 C24 H24 104.8
C25 C24 H24 104.8
P C24 H24 104.8
C24 C25 H25A 109.5
C24 C25 H25B 109.5
H25A C25 H25B 109.5
C24 C25 H25C 109.5
H25A C25 H25C 109.5
H25B C25 H25C 109.5
C24 C26 H26A 109.5
C24 C26 H26B 109.5
H26A C26 H26B 109.5
C24 C26 H26C 109.5
H26A C26 H26C 109.5
H26B C26 H26C 109.5
C28 C27 C29 109.9(7)
C28 C27 P 112.8(6)
C29 C27 P 114.4(6)
C28 C27 H27 106.4
C29 C27 H27 106.4
P C27 H27 106.4
C27 C28 H28A 109.5
C27 C28 H28B 109.5
H28A C28 H28B 109.5
C27 C28 H28C 109.5
H28A C28 H28C 109.5
H28B C28 H28C 109.5
C27 C29 H29A 109.5
C27 C29 H29B 109.5
H29A C29 H29B 109.5
C27 C29 H29C 109.5
H29A C29 H29C 109.5
H29B C29 H29C 109.5
Cl1 C30 Cl2 111.1(6)
Cl1 C30 H30A 109.4
Cl2 C30 H30A 109.4
Cl1 C30 H30B 109.4
Cl2 C30 H30B 109.4
H30A C30 H30B 108.0

loop_
_geom_bond_atom_site_label_1
_geom_bond_atom_site_label_2
_geom_bond_distance
Os C11 1.993(9)
Os C1 2.035(8)
Os N5 2.177(6)
Os N6 2.196(7)
Os P 2.395(2)
Os H01 1.74(10)
Cl1 C30 1.757(12)
Cl2 C30 1.779(11)
P C27 1.867(9)
P C21 1.893(9)
P C24 1.898(8)
N1 C11 1.385(10)
N1 C12 1.393(11)
N1 C14 1.451(10)
N2 C13 1.373(11)
N2 C11 1.394(10)
N2 C15 1.481(10)
N3 C2 1.395(11)
N3 C1 1.403(11)
N3 C4 1.459(12)
N4 C1 1.352(10)
N4 C3 1.370(11)
N4 C5 1.455(11)
N5 C10 1.351(9)
N5 C6 1.370(10)
N6 C20 1.360(11)
N6 C16 1.389(10)
C2 C3 1.353(12)
C2 H2 0.9500
C3 H3 0.9500
C4 H4A 0.9800
C4 H4B 0.9800
C4 H4C 0.9800
C5 C6 1.499(11)
C5 H5A 0.9900
C5 H5B 0.9900
C6 C7 1.365(11)
C7 C8 1.426(12)
C7 H7 0.9500
C8 C9 1.374(13)
C8 H8 0.9500
C9 C10 1.368(12)
C9 H9 0.9500
C10 H10 0.9500
C12 C13 1.341(12)
C12 H12 0.9500
C13 H13 0.9500
C14 H14A 0.9800
C14 H14B 0.9800
C14 H14C 0.9800
C15 C16 1.496(12)
C15 H15A 0.9900
C15 H15B 0.9900
C16 C17 1.368(12)
C17 C18 1.410(13)
C17 H17 0.9500
C18 C19 1.382(13)
C18 H18 0.9500
C19 C20 1.372(12)
C19 H19 0.9500
C20 H20 0.9500
C21 C23 1.516(12)
C21 C22 1.545(12)
C21 H21 1.0000
C22 H22A 0.9800
C22 H22B 0.9800
C22 H22C 0.9800
C23 H23A 0.9800
C23 H23B 0.9800
C23 H23C 0.9800
C24 C26 1.511(11)
C24 C25 1.558(12)
C24 H24 1.0000
C25 H25A 0.9800
C25 H25B 0.9800
C25 H25C 0.9800
C26 H26A 0.9800
C26 H26B 0.9800
C26 H26C 0.9800
C27 C28 1.526(11)
C27 C29 1.533(12)
C27 H27 1.0000
C28 H28A 0.9800
C28 H28B 0.9800
C28 H28C 0.9800
C29 H29A 0.9800
C29 H29B 0.9800
C29 H29C 0.9800
C30 H30A 0.9900
C30 H30B 0.9900
